data_1560615
loop_
_publ_author_name
'Gurzhiy, Vladislav V.'
'Krivovichev, Sergey V.'
'Tananaev, Ivan G.'

_publ_section_title
;
 Dehydration-driven evolution of topological complexity in ethylamonium
 uranyl selenates
;
_journal_name_full 'Journal of Solid State Chemistry'
_journal_page_first 105
_journal_page_last 112
_journal_paper_doi 10.1016/j.jssc.2017.01.005
_journal_volume 247
_journal_year 2017
_chemical_formula_moiety '0.5(H4 O22 Se4 U2), 2(O), 2(C2 H8 N)'
_chemical_formula_sum 'C4 H18 N2 O13 Se2 U'
_chemical_formula_weight 698.15
_space_group_crystal_system orthorhombic
_space_group_IT_number 62
_space_group_name_Hall '-P 2ac 2n'
_space_group_name_H-M_alt 'P n m a'
_atom_sites_solution_hydrogens mixed
_cell_angle_alpha 90
_cell_angle_beta 90
_cell_angle_gamma 90
_cell_formula_units_Z 4
_cell_length_a 7.6176(9)
_cell_length_b 12.1811(16)
_cell_length_c 19.258(2)
_cell_measurement_reflns_used 10916
_cell_measurement_temperature 293(2)
_cell_measurement_theta_max 29.58
_cell_measurement_theta_min 1.67
_cell_volume 1787.0(4)
_computing_cell_refinement 'STOE X-AREA'
_computing_data_collection 'STOE X-AREA'
_computing_data_reduction 'STOE X-RED'
_computing_molecular_graphics 'Olex2 (Dolomanov et al., 2009)'
_computing_publication_material 'Olex2 (Dolomanov et al., 2009)'
_computing_structure_refinement 'ShelXL (Sheldrick, 2015)'
_computing_structure_solution 'ShelXS (Sheldrick, 2008)'
_diffrn_ambient_temperature 293(2)
_diffrn_detector 'image plate (34 cm diameter)'
_diffrn_detector_area_resol_mean 6.67
_diffrn_detector_type STOE
_diffrn_measured_fraction_theta_full 0.999
_diffrn_measured_fraction_theta_max 0.999
_diffrn_measurement_details ' 90 frames, detector distance = 100 mm'
_diffrn_measurement_device '2-circle goniometer'
_diffrn_measurement_device_type 'STOE IPDS 2'
_diffrn_measurement_method 'rotation method'
_diffrn_radiation_collimation '0.5 mm diameter, multiple pinhole'
_diffrn_radiation_monochromator 'plane graphite'
_diffrn_radiation_polarisn_norm 0
_diffrn_radiation_type 'Mo K\a'
_diffrn_radiation_wavelength 0.71073
_diffrn_reflns_av_R_equivalents 0.0810
_diffrn_reflns_av_unetI/netI 0.0404
_diffrn_reflns_Laue_measured_fraction_full 0.999
_diffrn_reflns_Laue_measured_fraction_max 0.999
_diffrn_reflns_limit_h_max 9
_diffrn_reflns_limit_h_min -9
_diffrn_reflns_limit_k_max 15
_diffrn_reflns_limit_k_min -15
_diffrn_reflns_limit_l_max 24
_diffrn_reflns_limit_l_min -23
_diffrn_reflns_number 11773
_diffrn_reflns_point_group_measured_fraction_full 0.999
_diffrn_reflns_point_group_measured_fraction_max 0.999
_diffrn_reflns_theta_full 25.242
_diffrn_reflns_theta_max 26.488
_diffrn_reflns_theta_min 1.978
_diffrn_source 'sealed X-ray tube, 12 x 0.4 mm long-fine focus'
_diffrn_source_current 40
_diffrn_source_power 2.00
_diffrn_source_voltage 50
_exptl_absorpt_coefficient_mu 13.215
_exptl_absorpt_correction_T_max 0.4235
_exptl_absorpt_correction_T_min 0.1478
_exptl_absorpt_correction_type integration
_exptl_absorpt_process_details 'STOE X-AREA'
_exptl_crystal_colour yellow-green
_exptl_crystal_density_diffrn 2.595
_exptl_crystal_density_method 'not measured'
_exptl_crystal_description lamina
_exptl_crystal_F_000 1280
_exptl_crystal_size_max 0.20
_exptl_crystal_size_mid 0.16
_exptl_crystal_size_min 0.04
_refine_diff_density_max 0.981
_refine_diff_density_min -1.460
_refine_diff_density_rms 0.211
_refine_ls_extinction_coef 0.00043(7)
_refine_ls_extinction_expression Fc^*^=kFc[1+0.001xFc^2^\l^3^/sin(2\q)]^-1/4^
_refine_ls_extinction_method SHELXL
_refine_ls_goodness_of_fit_ref 1.168
_refine_ls_hydrogen_treatment mixed
_refine_ls_matrix_type full
_refine_ls_number_parameters 132
_refine_ls_number_reflns 1942
_refine_ls_number_restraints 2
_refine_ls_restrained_S_all 1.169
_refine_ls_R_factor_all 0.0557
_refine_ls_R_factor_gt 0.0420
_refine_ls_shift/su_max 0.000
_refine_ls_shift/su_mean 0.000
_refine_ls_structure_factor_coef Fsqd
_refine_ls_weighting_details 'w=1/[\s^2^(Fo^2^)+(0.0191P)^2^+15.8487P] where P=(Fo^2^+2Fc^2^)/3'
_refine_ls_weighting_scheme calc
_refine_ls_wR_factor_gt 0.0708
_refine_ls_wR_factor_ref 0.0742
_reflns_Friedel_coverage 0.000
_reflns_Friedel_fraction_full .
_reflns_Friedel_fraction_max .
_reflns_number_gt 1656
_reflns_number_total 1942
_reflns_threshold_expression 'I > 2\s(I)'
_cod_data_source_file JSSC-2017-247-105.cif
_cod_data_source_block Compound_1_isk218a
_cod_database_code 1560615
_shelx_space_group_comment
;
The symmetry employed for this shelxl refinement is uniquely defined
by the following loop, which should always be used as a source of
symmetry information in preference to the above space-group names.
They are only intended as comments.
;
_olex2_refinement_description
;
1. Fixed Uiso
 At 1.2 times of:
  All C(H,H,H,H) groups, All N(H,H,H) groups
 At 1.5 times of:
  All C(H,H,H) groups, All O(H) groups
2. Restrained distances
 O6-H6
 0.9 with sigma of 0.02
 H6-O5_$3
 1.8 with sigma of 0.02
3. Others
 Sof(O82)=Sof(H1BC)=Sof(H1BD)=Sof(C3)=Sof(H3A)=Sof(H3B)=Sof(H3C)=1-FVAR(1)
 Sof(O81)=Sof(H1AA)=Sof(H1AB)=Sof(C2)=Sof(H2A)=Sof(H2B)=Sof(H2C)=FVAR(1)
4.a Secondary CH2 refined with riding coordinates:
 C1(H1AA,H1AB), C1(H1BC,H1BD)
4.b Idealised Me refined as rotating group:
 N1(H1A,H1B,H1C), C2(H2A,H2B,H2C), C3(H3A,H3B,H3C)
;

loop_
_space_group_symop_operation_xyz
'x, y, z'
'-x+1/2, -y, z+1/2'
'x+1/2, -y+1/2, -z+1/2'
'-x, y+1/2, -z'
'-x, -y, -z'
'x-1/2, y, -z-1/2'
'-x-1/2, y-1/2, z-1/2'
'x, -y-1/2, z'

loop_
_atom_site_label
_atom_site_type_symbol
_atom_site_fract_x
_atom_site_fract_y
_atom_site_fract_z
_atom_site_U_iso_or_equiv
_atom_site_adp_type
_atom_site_occupancy
_atom_site_site_symmetry_order
_atom_site_calc_flag
_atom_site_refinement_flags_posn
_atom_site_refinement_flags_adp
_atom_site_refinement_flags_occupancy
_atom_site_disorder_assembly
_atom_site_disorder_group
U1 U 0.38338(5) -0.2500 -0.01270(2) 0.01808(13) Uani 1 2 d S T P . .
Se1 Se 0.71516(9) -0.04838(6) 0.05363(4) 0.01883(19) Uani 1 1 d . . . . .
O1 O 0.6251(8) -0.1298(5) -0.0051(3) 0.0322(14) Uani 1 1 d . . . . .
O2 O 0.4094(11) -0.2500 -0.1036(5) 0.032(2) Uani 1 2 d S T P . .
O3 O 0.3569(10) -0.2500 0.0785(4) 0.0253(18) Uani 1 2 d S T P . .
O4 O 0.7381(8) 0.0703(4) 0.0143(4) 0.0337(14) Uani 1 1 d . . . . .
O5 O 0.9080(7) -0.0959(6) 0.0722(3) 0.0410(17) Uani 1 1 d D . . . .
O6 O 0.0576(10) -0.2500 -0.0157(5) 0.032(2) Uani 1 2 d DS T P . .
H6 H 0.004(12) -0.197(6) 0.012(4) 0.048 Uiso 1 1 d DR . . . .
O7 O 0.5919(7) -0.0359(5) 0.1221(3) 0.0321(14) Uani 1 1 d . . . . .
O81 O 0.894(3) 0.1450(14) -0.2542(8) 0.058(6) Uani 0.50(2) 1 d . . . A 1
O82 O 0.762(3) 0.1458(13) -0.2628(9) 0.051(5) Uani 0.50(2) 1 d . . . A 2
N1 N 0.7825(10) 0.0217(7) -0.1376(4) 0.038(2) Uani 1 1 d . . . . .
H1A H 0.7954 0.0648 -0.1745 0.046 Uiso 1 1 calc GR . . . .
H1B H 0.8560 0.0431 -0.1043 0.046 Uiso 1 1 calc GR . . . .
H1C H 0.6726 0.0264 -0.1222 0.046 Uiso 1 1 calc GR . . . .
C1 C 0.8217(15) -0.0938(10) -0.1572(6) 0.051(3) Uani 1 1 d . . . . .
H1AA H 0.7925 -0.1421 -0.1188 0.061 Uiso 0.50(2) 1 calc R . . A 1
H1AB H 0.9461 -0.1014 -0.1667 0.061 Uiso 0.50(2) 1 calc R . . A 1
H1BC H 0.8323 -0.1370 -0.1151 0.061 Uiso 0.50(2) 1 calc R . . A 2
H1BD H 0.7229 -0.1226 -0.1832 0.061 Uiso 0.50(2) 1 calc R . . A 2
C2 C 0.713(3) -0.1284(18) -0.2236(11) 0.048(6) Uani 0.50(2) 1 d . . . A 1
H2A H 0.5896 -0.1246 -0.2133 0.073 Uiso 0.50(2) 1 calc GR . . A 1
H2B H 0.7431 -0.2021 -0.2365 0.073 Uiso 0.50(2) 1 calc GR . . A 1
H2C H 0.7396 -0.0795 -0.2612 0.073 Uiso 0.50(2) 1 calc GR . . A 1
C3 C 0.982(3) -0.109(2) -0.1986(14) 0.069(9) Uani 0.50(2) 1 d . . . A 2
H3A H 0.9599 -0.0867 -0.2457 0.104 Uiso 0.50(2) 1 calc GR . . A 2
H3B H 1.0156 -0.1848 -0.1978 0.104 Uiso 0.50(2) 1 calc GR . . A 2
H3C H 1.0746 -0.0649 -0.1795 0.104 Uiso 0.50(2) 1 calc GR . . A 2

loop_
_atom_site_aniso_label
_atom_site_aniso_U_11
_atom_site_aniso_U_22
_atom_site_aniso_U_33
_atom_site_aniso_U_23
_atom_site_aniso_U_13
_atom_site_aniso_U_12
U1 0.01699(19) 0.0150(2) 0.0223(2) 0.000 0.00147(19) 0.000
Se1 0.0139(3) 0.0165(4) 0.0261(4) 0.0012(3) -0.0001(3) 0.0011(3)
O1 0.033(3) 0.029(3) 0.034(4) -0.007(3) 0.006(3) -0.013(3)
O2 0.027(5) 0.031(5) 0.038(5) 0.000 0.002(4) 0.000
O3 0.027(4) 0.029(4) 0.020(4) 0.000 0.005(3) 0.000
O4 0.040(3) 0.010(3) 0.051(4) 0.003(3) 0.015(3) 0.007(2)
O5 0.019(3) 0.052(4) 0.052(4) -0.007(3) -0.011(3) 0.016(3)
O6 0.024(4) 0.028(5) 0.045(5) 0.000 0.004(4) 0.000
O7 0.030(3) 0.042(4) 0.024(3) 0.002(3) 0.011(3) 0.002(3)
O81 0.086(16) 0.047(9) 0.041(9) -0.002(7) -0.001(10) 0.014(11)
O82 0.072(13) 0.044(9) 0.037(9) 0.001(7) 0.018(9) 0.009(9)
N1 0.031(4) 0.052(5) 0.033(5) -0.005(4) -0.002(3) 0.007(4)
C1 0.049(6) 0.051(7) 0.052(7) 0.000(6) 0.004(5) 0.004(5)
C2 0.059(14) 0.039(12) 0.047(14) 0.008(10) -0.007(11) -0.007(11)
C3 0.045(13) 0.08(2) 0.08(2) -0.015(16) 0.028(13) 0.003(14)

loop_
_atom_type_symbol
_atom_type_description
_atom_type_scat_dispersion_real
_atom_type_scat_dispersion_imag
_atom_type_scat_source
C C 0.0033 0.0016 'International Tables Vol C Tables 4.2.6.8 and 6.1.1.4'
H H 0.0000 0.0000 'International Tables Vol C Tables 4.2.6.8 and 6.1.1.4'
N N 0.0061 0.0033 'International Tables Vol C Tables 4.2.6.8 and 6.1.1.4'
O O 0.0106 0.0060 'International Tables Vol C Tables 4.2.6.8 and 6.1.1.4'
Se Se -0.0929 2.2259 'International Tables Vol C Tables 4.2.6.8 and 6.1.1.4'
U U -9.6767 9.6646 'International Tables Vol C Tables 4.2.6.8 and 6.1.1.4'

loop_
_exptl_crystal_face_index_h
_exptl_crystal_face_index_k
_exptl_crystal_face_index_l
_exptl_crystal_face_perp_dist
0 0 -1 0.0486
-1 3 20 0.0004
-30 -13 -10 0.0704
1 -30 21 0.0842
3 0 1 0.0580
2 16 -19 0.1075

loop_
_geom_angle_atom_site_label_1
_geom_angle_atom_site_label_2
_geom_angle_atom_site_label_3
_geom_angle
_geom_angle_site_symmetry_1
_geom_angle_site_symmetry_3
O1 U1 O1 76.8(3) . 8
O1 U1 O4 74.5(2) . 5_655
O1 U1 O4 151.3(2) 8 5_655
O1 U1 O4 74.5(2) 8 4_645
O1 U1 O4 151.3(2) . 4_645
O1 U1 O6 141.50(15) . .
O1 U1 O6 141.50(15) 8 .
O2 U1 O1 88.5(3) . 8
O2 U1 O1 88.5(3) . .
O2 U1 O3 179.9(4) . .
O2 U1 O4 91.8(2) . 4_645
O2 U1 O4 91.8(2) . 5_655
O2 U1 O6 95.1(4) . .
O3 U1 O1 91.6(2) . .
O3 U1 O1 91.6(2) . 8
O3 U1 O4 88.20(19) . 4_645
O3 U1 O4 88.20(19) . 5_655
O3 U1 O6 84.8(3) . .
O4 U1 O4 134.1(3) 4_645 5_655
O4 U1 O6 67.07(15) 4_645 .
O4 U1 O6 67.07(15) 5_655 .
O4 Se1 O1 104.9(3) . .
O5 Se1 O1 108.2(3) . .
O5 Se1 O4 108.7(3) . .
O5 Se1 O7 112.2(3) . .
O7 Se1 O1 111.8(3) . .
O7 Se1 O4 110.7(3) . .
Se1 O1 U1 137.7(3) . .
Se1 O4 U1 140.9(3) . 5_655
U1 O6 H6 115(6) . .
H1A N1 H1B 109.5 . .
H1A N1 H1C 109.5 . .
H1B N1 H1C 109.5 . .
C1 N1 H1A 109.5 . .
C1 N1 H1B 109.5 . .
C1 N1 H1C 109.5 . .
N1 C1 H1AA 109.5 . .
N1 C1 H1AB 109.5 . .
N1 C1 H1BC 108.5 . .
N1 C1 H1BD 108.5 . .
N1 C1 C2 110.6(12) . .
H1AA C1 H1AB 108.1 . .
H1BC C1 H1BD 107.5 . .
C2 C1 H1AA 109.5 . .
C2 C1 H1AB 109.5 . .
C3 C1 N1 115.0(14) . .
C3 C1 H1BC 108.5 . .
C3 C1 H1BD 108.5 . .
C1 C2 H2A 109.5 . .
C1 C2 H2B 109.5 . .
C1 C2 H2C 109.5 . .
H2A C2 H2B 109.5 . .
H2A C2 H2C 109.5 . .
H2B C2 H2C 109.5 . .
C1 C3 H3A 109.5 . .
C1 C3 H3B 109.5 . .
C1 C3 H3C 109.5 . .
H3A C3 H3B 109.5 . .
H3A C3 H3C 109.5 . .
H3B C3 H3C 109.5 . .

loop_
_geom_bond_atom_site_label_1
_geom_bond_atom_site_label_2
_geom_bond_distance
_geom_bond_site_symmetry_2
U1 O1 2.357(6) 8
U1 O1 2.357(6) .
U1 O2 1.762(9) .
U1 O3 1.768(8) .
U1 O4 2.377(5) 5_655
U1 O4 2.377(5) 4_645
U1 O6 2.483(8) .
Se1 O1 1.653(6) .
Se1 O4 1.641(6) .
Se1 O5 1.619(6) .
Se1 O7 1.626(5) .
O4 U1 2.377(5) 5_655
O6 H6 0.932(15) .
N1 H1A 0.8900 .
N1 H1B 0.8900 .
N1 H1C 0.8900 .
N1 C1 1.488(14) .
C1 H1AA 0.9700 .
C1 H1AB 0.9700 .
C1 H1BC 0.9700 .
C1 H1BD 0.9700 .
C1 C2 1.58(2) .
C1 C3 1.47(2) .
C2 H2A 0.9600 .
C2 H2B 0.9600 .
C2 H2C 0.9600 .
C3 H3A 0.9600 .
C3 H3B 0.9600 .
C3 H3C 0.9600 .

loop_
_geom_hbond_atom_site_label_D
_geom_hbond_atom_site_label_H
_geom_hbond_atom_site_label_A
_geom_hbond_distance_DH
_geom_hbond_distance_HA
_geom_hbond_distance_DA
_geom_hbond_angle_DHA
_geom_hbond_site_symmetry_A
O6 H6 O5 0.932(15) 1.844(16) 2.773(9) 175(9) 1_455
N1 H1A O81 0.89 1.97 2.83(2) 163.5 .
N1 H1A O82 0.89 1.98 2.849(19) 164.9 .
N1 H1B O4 0.89 2.48 3.004(11) 118.3 .
N1 H1B O5 0.89 2.01 2.821(10) 151.6 5_755
N1 H1C O7 0.89 2.02 2.873(10) 160.5 5_655

loop_
_geom_torsion_atom_site_label_1
_geom_torsion_atom_site_label_2
_geom_torsion_atom_site_label_3
_geom_torsion_atom_site_label_4
_geom_torsion
_geom_torsion_site_symmetry_1
_geom_torsion_site_symmetry_2
_geom_torsion_site_symmetry_3
_geom_torsion_site_symmetry_4
O1 Se1 O4 U1 107.4(6) . . . 5_655
O4 Se1 O1 U1 -129.2(5) . . . .
O5 Se1 O1 U1 114.9(5) . . . .
O5 Se1 O4 U1 -137.0(6) . . . 5_655
O7 Se1 O1 U1 -9.2(6) . . . .
O7 Se1 O4 U1 -13.3(7) . . . 5_655
